data_4349552
loop_
_publ_author_name
'Dhara, Ashish Kumar'
'Singh, Udai P.'
'Ghosh, Kaushik'

_publ_section_title
;
 Radical pathways and O2 participation in benzyl alcohol oxidation, and
 catechol and o-aminophenol oxidase activity studies with novel zinc
 complexes: an experimental and theoretical investigation
;
_journal_issue 12
_journal_name_full 'Inorganic Chemistry Frontiers'
_journal_page_first 1543
_journal_paper_doi 10.1039/C6QI00356G
_journal_volume 3
_journal_year 2016
_chemical_formula_moiety 'C44 H32 Cl2 N6 O2 Zn2, C2 H3 N'
_chemical_formula_sum 'C46 H35 Cl2 N7 O2 Zn2'
_chemical_formula_weight 919.49
_space_group_IT_number 29
_space_group_name_Hall 'P 2c -2ac'
_space_group_name_H-M_alt 'P c a 21'
_symmetry_cell_setting orthorhombic
_symmetry_space_group_name_Hall 'P 2c -2ac'
_symmetry_space_group_name_H-M 'P c a 21'
_atom_sites_solution_hydrogens geom
_atom_sites_solution_primary direct
_atom_sites_solution_secondary difmap
_audit_creation_method SHELXL-97
_audit_update_record
;
2015-08-18 deposited with the CCDC.
2016-09-20 downloaded from the CCDC.
;
_cell_angle_alpha 90.00
_cell_angle_beta 90.00
_cell_angle_gamma 90.00
_cell_formula_units_Z 4
_cell_length_a 19.314(4)
_cell_length_b 12.669(3)
_cell_length_c 17.150(4)
_cell_measurement_temperature 296(2)
_cell_measurement_theta_max 26.420
_cell_measurement_theta_min 1.61
_cell_volume 4196.4(16)
_computing_cell_refinement 'Bruker Kappa Apex'
_computing_data_collection 'Bruker Kappa Apex'
_computing_data_reduction 'Bruker SAINT'
_computing_molecular_graphics 'Bruker SHELXTL'
_computing_publication_material 'Bruker SHELXTL'
_computing_structure_refinement 'SHELXL-97 (Sheldrick, 2008)'
_computing_structure_solution 'SHELXS-97 (Sheldrick, 2008)'
_diffrn_ambient_temperature 296(2)
_diffrn_measured_fraction_theta_full 0.986
_diffrn_measured_fraction_theta_max 0.986
_diffrn_measurement_device_type 'CCD area detector'
_diffrn_measurement_method 'phi omega scans'
_diffrn_radiation_monochromator graphite
_diffrn_radiation_source 'fine-focus sealed tube'
_diffrn_radiation_type MoK\a
_diffrn_radiation_wavelength 0.71073
_diffrn_reflns_av_R_equivalents 0.0539
_diffrn_reflns_av_sigmaI/netI 0.0876
_diffrn_reflns_limit_h_max 13
_diffrn_reflns_limit_h_min -23
_diffrn_reflns_limit_k_max 15
_diffrn_reflns_limit_k_min -14
_diffrn_reflns_limit_l_max 21
_diffrn_reflns_limit_l_min -21
_diffrn_reflns_number 23008
_diffrn_reflns_theta_full 26.42
_diffrn_reflns_theta_max 26.42
_diffrn_reflns_theta_min 1.61
_exptl_absorpt_coefficient_mu 1.318
_exptl_absorpt_correction_T_max 0.799
_exptl_absorpt_correction_T_min 0.756
_exptl_absorpt_correction_type multi-scan
_exptl_absorpt_process_details '(SADABS; Bruker, 2000)'
_exptl_crystal_colour yellow
_exptl_crystal_density_diffrn 1.455
_exptl_crystal_density_method 'not measured'
_exptl_crystal_description block
_exptl_crystal_F_000 1880.0
_exptl_crystal_size_max 0.22
_exptl_crystal_size_mid 0.19
_exptl_crystal_size_min 0.17
_refine_diff_density_max 1.081
_refine_diff_density_min -0.411
_refine_diff_density_rms 0.080
_refine_ls_abs_structure_details 'Flack H D (1983), Acta Cryst. A39, 876-881'
_refine_ls_abs_structure_Flack 0.434(19)
_refine_ls_extinction_method none
_refine_ls_goodness_of_fit_ref 0.940
_refine_ls_hydrogen_treatment mixed
_refine_ls_matrix_type full
_refine_ls_number_parameters 533
_refine_ls_number_reflns 8439
_refine_ls_number_restraints 1
_refine_ls_restrained_S_all 0.940
_refine_ls_R_factor_all 0.1223
_refine_ls_R_factor_gt 0.0553
_refine_ls_shift/su_max 0.000
_refine_ls_shift/su_mean 0.000
_refine_ls_structure_factor_coef Fsqd
_refine_ls_weighting_details 'calc w=1/[\s^2^(Fo^2^)+(0.1000P)^2^+0.3142P] where P=(Fo^2^+2Fc^2^)/3'
_refine_ls_weighting_scheme calc
_refine_ls_wR_factor_gt 0.1296
_refine_ls_wR_factor_ref 0.1699
_reflns_number_gt 4987
_reflns_number_total 8439
_reflns_threshold_expression >2sigma(I)
_cod_data_source_file c6qi00356g2.cif
_cod_data_source_block ups1615kgad_58_0ma
_cod_database_code 4349552

loop_
_symmetry_equiv_pos_as_xyz
'x, y, z'
'-x, -y, z+1/2'
'x+1/2, -y, z'
'-x+1/2, y, z+1/2'

loop_
_atom_site_label
_atom_site_type_symbol
_atom_site_fract_x
_atom_site_fract_y
_atom_site_fract_z
_atom_site_U_iso_or_equiv
_atom_site_adp_type
_atom_site_occupancy
_atom_site_symmetry_multiplicity
_atom_site_calc_flag
_atom_site_refinement_flags
Zn1 Zn 0.31380(3) 0.88126(5) 0.29512(6) 0.0354(2) Uani 1 1 d .
Zn2 Zn 0.28776(3) 0.63544(5) 0.29268(6) 0.0364(2) Uani 1 1 d .
O3 O 0.3660(2) 0.7433(3) 0.3027(4) 0.0432(13) Uani 1 1 d .
O1 O 0.23331(19) 0.7723(3) 0.2948(4) 0.0392(10) Uani 1 1 d .
C7 C 0.4313(4) 0.7319(5) 0.3261(5) 0.0408(19) Uani 1 1 d .
C4 C 0.5690(4) 0.6908(6) 0.3723(4) 0.0412(18) Uani 1 1 d .
C67 C 0.5534(4) 0.7879(5) 0.3328(4) 0.0377(18) Uani 1 1 d .
C6 C 0.4489(4) 0.6407(5) 0.3685(5) 0.047(2) Uani 1 1 d .
H6 H 0.4143 0.5937 0.3829 0.056 Uiso 1 1 calc R
C5 C 0.5156(4) 0.6199(6) 0.3888(5) 0.056(2) Uani 1 1 d .
H5 H 0.5258 0.5570 0.4143 0.067 Uiso 1 1 calc R
C8 C 0.6394(4) 0.6687(6) 0.3928(5) 0.050(2) Uani 1 1 d .
H8 H 0.6501 0.6062 0.4186 0.060 Uiso 1 1 calc R
C13 C 0.1181(3) 0.7000(4) 0.2953(5) 0.0319(13) Uani 1 1 d .
C14 C 0.0466(4) 0.7122(5) 0.3189(4) 0.0360(18) Uani 1 1 d .
C15 C 0.0264(4) 0.8060(6) 0.3568(5) 0.0429(18) Uani 1 1 d .
C12 C 0.1666(3) 0.7763(5) 0.3150(4) 0.0351(18) Uani 1 1 d .
C16 C 0.0776(4) 0.8828(5) 0.3756(5) 0.047(2) Uani 1 1 d .
H16 H 0.0648 0.9440 0.4019 0.056 Uiso 1 1 calc R
C17 C 0.1445(4) 0.8681(5) 0.3560(5) 0.0452(19) Uani 1 1 d .
H17 H 0.1770 0.9190 0.3696 0.054 Uiso 1 1 calc R
C20 C -0.0055(3) 0.6370(5) 0.3025(6) 0.049(2) Uani 1 1 d .
H20 H 0.0065 0.5741 0.2780 0.058 Uiso 1 1 calc R
C18 C -0.0443(4) 0.8219(7) 0.3741(5) 0.055(2) Uani 1 1 d .
H18 H -0.0581 0.8845 0.3979 0.066 Uiso 1 1 calc R
C19 C -0.0929(4) 0.7474(6) 0.3568(6) 0.062(2) Uani 1 1 d .
H19 H -0.1392 0.7597 0.3686 0.074 Uiso 1 1 calc R
N10 N 0.3262(3) 0.5500(4) 0.1983(4) 0.0405(15) Uani 1 1 d .
N11 N 0.1982(3) 0.5829(4) 0.2310(4) 0.0385(15) Uani 1 1 d .
N12 N 0.2115(3) 0.5005(4) 0.1817(4) 0.0440(16) Uani 1 1 d .
C21 C 0.1355(4) 0.6097(5) 0.2464(4) 0.0352(17) Uani 1 1 d .
H21 H 0.0996 0.5698 0.2254 0.042 Uiso 1 1 calc R
C22 C -0.0740(4) 0.6554(6) 0.3223(5) 0.054(2) Uani 1 1 d .
H22 H -0.1073 0.6042 0.3118 0.065 Uiso 1 1 calc R
C23 C 0.1580(4) 0.4448(5) 0.1404(4) 0.0398(18) Uani 1 1 d .
C24 C 0.1374(5) 0.4794(7) 0.0688(5) 0.056(2) Uani 1 1 d .
H24 H 0.1575 0.5390 0.0466 0.067 Uiso 1 1 calc R
C25 C 0.4826(3) 0.8072(5) 0.3066(5) 0.0334(17) Uani 1 1 d .
C27 C 0.1263(6) 0.3601(6) 0.1749(5) 0.062(3) Uani 1 1 d .
H27 H 0.1396 0.3378 0.2243 0.074 Uiso 1 1 calc R
C28 C 0.2816(4) 0.4859(6) 0.1625(5) 0.0433(19) Uani 1 1 d .
C30 C 0.6087(4) 0.8560(5) 0.3159(5) 0.052(3) Uani 1 1 d .
H30 H 0.6006 0.9184 0.2888 0.063 Uiso 1 1 calc R
C32 C 0.6900(4) 0.7373(6) 0.3751(6) 0.058(3) Uani 1 1 d .
H32 H 0.7356 0.7205 0.3876 0.070 Uiso 1 1 calc R
C31 C 0.6762(4) 0.8307(7) 0.3395(6) 0.061(2) Uani 1 1 d .
H31 H 0.7119 0.8784 0.3306 0.073 Uiso 1 1 calc R
N16 N 0.4076(3) 0.9263(4) 0.2367(3) 0.0385(15) Uani 1 1 d .
N17 N 0.3980(3) 1.0056(4) 0.1827(4) 0.0425(15) Uani 1 1 d .
C35 C 0.1950(5) 1.0480(8) 0.1179(6) 0.073(3) Uani 1 1 d .
H35 H 0.1487 1.0575 0.1050 0.087 Uiso 1 1 calc R
C34 C 0.2142(4) 0.9819(7) 0.1783(5) 0.057(2) Uani 1 1 d .
H34 H 0.1800 0.9448 0.2049 0.068 Uiso 1 1 calc R
C36 C 0.3137(4) 1.0892(7) 0.0983(5) 0.054(2) Uani 1 1 d .
H36 H 0.3482 1.1264 0.0723 0.065 Uiso 1 1 calc R
C37 C 0.4540(4) 1.0540(6) 0.1396(4) 0.0422(18) Uani 1 1 d .
C38 C 0.4832(5) 1.0034(7) 0.0779(5) 0.064(3) Uani 1 1 d .
H38 H 0.4699 0.9350 0.0652 0.077 Uiso 1 1 calc R
C41 C 0.5255(5) 1.2042(7) 0.1182(6) 0.069(3) Uani 1 1 d .
H41 H 0.5398 1.2717 0.1324 0.083 Uiso 1 1 calc R
C39 C 0.5331(5) 1.0551(8) 0.0341(6) 0.082(3) Uani 1 1 d .
H39 H 0.5530 1.0221 -0.0088 0.098 Uiso 1 1 calc R
C42 C 0.4761(5) 1.1527(6) 0.1619(5) 0.056(2) Uani 1 1 d .
H42 H 0.4579 1.1844 0.2063 0.068 Uiso 1 1 calc R
C40 C 0.5533(5) 1.1576(8) 0.0549(6) 0.068(3) Uani 1 1 d .
H40 H 0.5859 1.1934 0.0251 0.081 Uiso 1 1 calc R
C43 C 0.4689(4) 0.8950(5) 0.2550(4) 0.0362(17) Uani 1 1 d .
H43 H 0.5064 0.9309 0.2338 0.043 Uiso 1 1 calc R
C44 C 0.2463(6) 1.0992(7) 0.0775(5) 0.071(3) Uani 1 1 d .
H44 H 0.2346 1.1416 0.0352 0.085 Uiso 1 1 calc R
C46 C 0.0550(5) 0.3413(8) 0.0627(6) 0.067(3) Uani 1 1 d .
H46 H 0.0200 0.3059 0.0361 0.081 Uiso 1 1 calc R
C47 C 0.0863(5) 0.4247(7) 0.0295(6) 0.070(3) Uani 1 1 d .
H47 H 0.0734 0.4458 -0.0204 0.084 Uiso 1 1 calc R
C45 C 0.0745(5) 0.3084(7) 0.1354(6) 0.076(3) Uani 1 1 d .
H45 H 0.0526 0.2507 0.1582 0.091 Uiso 1 1 calc R
C48 C 0.3941(4) 0.5403(6) 0.1768(5) 0.051(2) Uani 1 1 d .
H48 H 0.4257 0.5864 0.1995 0.061 Uiso 1 1 calc R
C49 C 0.4187(5) 0.4697(7) 0.1258(5) 0.062(3) Uani 1 1 d .
H49 H 0.4655 0.4671 0.1131 0.074 Uiso 1 1 calc R
C51 C 0.3033(5) 0.4103(7) 0.1098(5) 0.058(2) Uani 1 1 d .
H51 H 0.2713 0.3658 0.0860 0.070 Uiso 1 1 calc R
C50 C 0.3720(5) 0.4015(7) 0.0931(6) 0.068(3) Uani 1 1 d .
H50 H 0.3872 0.3490 0.0593 0.081 Uiso 1 1 calc R
N18 N 0.2813(3) 0.9692(4) 0.2000(4) 0.0408(15) Uani 1 1 d .
C53 C 0.3299(4) 1.0213(6) 0.1598(5) 0.044(2) Uani 1 1 d .
Cl3 Cl 0.31593(10) 0.97454(17) 0.40512(12) 0.0526(6) Uani 1 1 d .
C54 C 0.7608(10) 0.2490(8) 0.0409(10) 0.118(5) Uani 1 1 d .
H54A H 0.7332 0.2372 0.0866 0.177 Uiso 1 1 calc R
H54B H 0.7481 0.1990 0.0013 0.177 Uiso 1 1 calc R
H54C H 0.7531 0.3193 0.0220 0.177 Uiso 1 1 calc R
C55 C 0.8311(8) 0.2363(8) 0.0596(8) 0.085(4) Uani 1 1 d .
N20 N 0.8870(7) 0.2290(8) 0.0784(8) 0.126(4) Uani 1 1 d .
Cl5 Cl 0.27710(11) 0.53365(17) 0.39804(13) 0.0578(6) Uani 1 1 d .

loop_
_atom_site_aniso_label
_atom_site_aniso_U_11
_atom_site_aniso_U_22
_atom_site_aniso_U_33
_atom_site_aniso_U_23
_atom_site_aniso_U_13
_atom_site_aniso_U_12
Zn1 0.0254(4) 0.0301(4) 0.0508(5) -0.0016(5) -0.0035(6) 0.0003(3)
Zn2 0.0270(4) 0.0297(4) 0.0525(5) -0.0046(5) -0.0026(6) -0.0003(3)
O3 0.019(2) 0.036(2) 0.075(4) 0.005(3) -0.002(3) -0.0049(16)
O1 0.022(2) 0.033(2) 0.063(3) -0.011(3) -0.001(3) 0.0024(16)
C7 0.024(4) 0.036(4) 0.063(5) -0.008(3) -0.005(3) 0.002(3)
C4 0.029(4) 0.042(4) 0.053(5) -0.006(4) -0.009(3) 0.002(3)
C67 0.029(4) 0.027(4) 0.057(5) -0.005(3) -0.003(3) -0.002(3)
C6 0.042(5) 0.030(4) 0.067(6) 0.015(4) 0.003(4) -0.003(3)
C5 0.046(5) 0.044(5) 0.078(6) 0.028(4) -0.008(4) 0.003(4)
C8 0.037(5) 0.042(5) 0.070(6) 0.004(4) -0.010(4) 0.004(4)
C13 0.028(3) 0.032(3) 0.036(3) -0.011(5) 0.002(4) 0.001(2)
C14 0.032(4) 0.031(4) 0.044(5) 0.001(3) 0.004(3) 0.001(3)
C15 0.035(5) 0.048(4) 0.045(5) -0.007(4) 0.006(3) 0.001(3)
C12 0.028(4) 0.033(3) 0.044(5) -0.004(3) -0.001(3) 0.001(3)
C16 0.047(5) 0.036(4) 0.058(5) -0.022(4) 0.009(4) 0.000(3)
C17 0.036(5) 0.032(4) 0.068(5) -0.014(4) 0.009(4) -0.001(3)
C20 0.037(4) 0.039(4) 0.070(6) -0.013(5) 0.011(5) -0.006(3)
C18 0.040(5) 0.059(5) 0.066(6) -0.010(5) 0.018(4) 0.004(4)
C19 0.029(5) 0.069(6) 0.087(7) -0.001(5) 0.023(5) -0.003(4)
N10 0.026(4) 0.037(3) 0.058(4) -0.005(3) 0.001(3) -0.001(3)
N11 0.028(4) 0.029(3) 0.059(4) -0.002(3) 0.000(3) 0.001(2)
N12 0.032(3) 0.038(3) 0.061(4) -0.021(3) 0.000(3) -0.002(3)
C21 0.030(4) 0.033(4) 0.042(4) -0.008(3) -0.006(3) 0.002(3)
C22 0.035(5) 0.047(5) 0.080(7) -0.001(4) 0.006(4) -0.012(4)
C23 0.041(5) 0.039(4) 0.039(4) -0.010(3) -0.002(4) -0.003(3)
C24 0.056(6) 0.057(5) 0.053(6) 0.002(4) 0.002(4) -0.019(4)
C25 0.025(3) 0.023(3) 0.051(5) 0.002(3) -0.005(3) 0.000(2)
C27 0.084(8) 0.047(5) 0.055(6) 0.002(4) -0.004(5) -0.013(5)
C28 0.036(5) 0.042(4) 0.052(5) -0.004(4) 0.008(4) 0.001(4)
C30 0.028(4) 0.041(4) 0.088(8) 0.010(4) -0.006(4) 0.000(3)
C32 0.025(5) 0.065(6) 0.086(7) 0.012(5) -0.013(4) 0.012(4)
C31 0.031(5) 0.057(5) 0.096(7) -0.002(5) -0.008(4) -0.014(4)
N16 0.040(4) 0.030(3) 0.047(4) 0.001(3) 0.000(3) 0.001(3)
N17 0.036(4) 0.035(3) 0.056(4) 0.007(3) 0.001(3) -0.002(3)
C35 0.037(5) 0.099(8) 0.082(7) 0.009(6) -0.015(5) 0.002(5)
C34 0.040(5) 0.058(5) 0.072(6) -0.003(5) -0.007(4) -0.001(4)
C36 0.049(5) 0.063(5) 0.050(5) 0.015(4) -0.008(4) 0.001(4)
C37 0.034(4) 0.055(5) 0.038(4) -0.004(4) 0.000(3) -0.005(4)
C38 0.053(6) 0.061(5) 0.078(7) -0.021(5) 0.010(5) -0.007(4)
C41 0.069(7) 0.060(6) 0.077(7) -0.006(5) 0.014(5) -0.022(5)
C39 0.072(7) 0.097(8) 0.077(7) -0.022(6) 0.046(6) -0.010(6)
C42 0.058(6) 0.048(5) 0.062(6) -0.007(4) 0.005(5) -0.003(4)
C40 0.054(6) 0.073(6) 0.076(7) 0.013(5) 0.010(5) -0.026(5)
C43 0.023(4) 0.039(4) 0.047(4) 0.001(3) -0.005(3) -0.004(3)
C44 0.064(7) 0.079(6) 0.069(6) 0.015(5) -0.026(6) 0.006(6)
C46 0.059(6) 0.076(6) 0.066(7) -0.032(5) -0.009(5) -0.014(5)
C47 0.070(7) 0.069(6) 0.071(7) 0.007(5) -0.020(5) -0.018(5)
C45 0.078(7) 0.058(6) 0.091(8) -0.008(6) 0.012(6) -0.045(5)
C48 0.031(5) 0.045(4) 0.076(6) -0.002(4) -0.001(4) -0.002(3)
C49 0.042(5) 0.071(6) 0.072(7) -0.007(5) 0.013(5) 0.013(5)
C51 0.049(6) 0.053(5) 0.073(6) -0.018(5) -0.002(5) 0.003(4)
C50 0.042(6) 0.066(6) 0.094(7) -0.021(5) 0.013(5) 0.017(5)
N18 0.034(4) 0.035(3) 0.054(4) -0.005(3) -0.008(3) 0.002(3)
C53 0.035(5) 0.040(4) 0.059(5) -0.009(4) -0.010(4) 0.000(3)
Cl3 0.0433(13) 0.0578(13) 0.0566(13) -0.0142(11) -0.0053(10) -0.0060(11)
C54 0.117(12) 0.099(8) 0.138(11) 0.000(9) -0.029(9) 0.018(9)
C55 0.071(8) 0.067(7) 0.117(11) -0.026(6) 0.002(8) 0.002(6)
N20 0.103(10) 0.103(8) 0.171(12) -0.011(8) -0.009(9) 0.005(7)
Cl5 0.0506(14) 0.0569(13) 0.0660(14) 0.0150(11) -0.0037(11) -0.0124(10)

loop_
_atom_type_symbol
_atom_type_description
_atom_type_scat_dispersion_real
_atom_type_scat_dispersion_imag
_atom_type_scat_source
C C 0.0033 0.0016 'International Tables Vol C Tables 4.2.6.8 and 6.1.1.4'
H H 0.0000 0.0000 'International Tables Vol C Tables 4.2.6.8 and 6.1.1.4'
N N 0.0061 0.0033 'International Tables Vol C Tables 4.2.6.8 and 6.1.1.4'
O O 0.0106 0.0060 'International Tables Vol C Tables 4.2.6.8 and 6.1.1.4'
Zn Zn 0.2839 1.4301 'International Tables Vol C Tables 4.2.6.8 and 6.1.1.4'
Cl Cl 0.1484 0.1585 'International Tables Vol C Tables 4.2.6.8 and 6.1.1.4'

loop_
_geom_angle_atom_site_label_1
_geom_angle_atom_site_label_2
_geom_angle_atom_site_label_3
_geom_angle
O3 Zn1 N18 131.7(3)
O3 Zn1 O1 78.38(15)
N18 Zn1 O1 97.4(2)
O3 Zn1 N16 80.7(2)
N18 Zn1 N16 75.3(2)
O1 Zn1 N16 143.7(2)
O3 Zn1 Cl3 113.3(2)
N18 Zn1 Cl3 112.79(17)
O1 Zn1 Cl3 111.64(19)
N16 Zn1 Cl3 103.80(16)
O3 Zn1 Zn2 39.36(11)
N18 Zn1 Zn2 118.14(17)
O1 Zn1 Zn2 39.21(10)
N16 Zn1 Zn2 112.98(14)
Cl3 Zn1 Zn2 122.56(7)
O1 Zn2 O3 79.06(15)
O1 Zn2 N10 130.0(3)
O3 Zn2 N10 98.6(2)
O1 Zn2 N11 81.65(19)
O3 Zn2 N11 148.1(2)
N10 Zn2 N11 75.0(2)
O1 Zn2 Cl5 115.6(2)
O3 Zn2 Cl5 112.8(2)
N10 Zn2 Cl5 111.21(18)
N11 Zn2 Cl5 98.43(17)
O1 Zn2 Zn1 40.41(11)
O3 Zn2 Zn1 38.85(11)
N10 Zn2 Zn1 117.80(16)
N11 Zn2 Zn1 116.33(14)
Cl5 Zn2 Zn1 125.10(7)
C7 O3 Zn1 125.8(4)
C7 O3 Zn2 130.7(4)
Zn1 O3 Zn2 101.79(18)
C12 O1 Zn2 122.5(4)
C12 O1 Zn1 134.0(4)
Zn2 O1 Zn1 100.37(16)
O3 C7 C6 118.3(7)
O3 C7 C25 121.2(6)
C6 C7 C25 120.4(7)
C5 C4 C8 121.7(7)
C5 C4 C67 119.5(6)
C8 C4 C67 118.8(7)
C30 C67 C4 117.7(6)
C30 C67 C25 123.1(6)
C4 C67 C25 119.0(6)
C5 C6 C7 121.4(7)
C6 C5 C4 121.5(7)
C32 C8 C4 120.6(7)
C12 C13 C14 120.1(6)
C12 C13 C21 122.1(6)
C14 C13 C21 117.7(5)
C15 C14 C20 117.6(6)
C15 C14 C13 118.9(6)
C20 C14 C13 123.4(6)
C14 C15 C18 119.0(7)
C14 C15 C16 119.2(7)
C18 C15 C16 121.8(7)
O1 C12 C13 124.1(6)
O1 C12 C17 116.7(6)
C13 C12 C17 119.2(6)
C17 C16 C15 121.0(7)
C16 C17 C12 121.6(7)
C22 C20 C14 121.2(7)
C19 C18 C15 121.4(8)
C22 C19 C18 120.3(8)
C28 N10 C48 116.2(6)
C28 N10 Zn2 116.3(5)
C48 N10 Zn2 126.7(5)
C21 N11 N12 120.4(6)
C21 N11 Zn2 125.4(5)
N12 N11 Zn2 113.1(4)
N11 N12 C28 115.2(6)
N11 N12 C23 122.9(6)
C28 N12 C23 120.9(6)
N11 C21 C13 122.9(6)
C19 C22 C20 120.5(7)
C24 C23 C27 120.7(8)
C24 C23 N12 119.7(7)
C27 C23 N12 119.6(7)
C23 C24 C47 119.1(8)
C7 C25 C43 122.3(6)
C7 C25 C67 118.0(6)
C43 C25 C67 119.3(6)
C23 C27 C45 119.1(8)
N10 C28 C51 121.8(7)
N10 C28 N12 115.8(7)
C51 C28 N12 122.4(7)
C31 C30 C67 120.5(7)
C8 C32 C31 121.5(7)
C32 C31 C30 120.8(7)
C43 N16 N17 120.8(6)
C43 N16 Zn1 125.5(5)
N17 N16 Zn1 113.1(4)
N16 N17 C53 115.0(6)
N16 N17 C37 123.4(6)
C53 N17 C37 120.3(6)
C44 C35 C34 118.2(9)
N18 C34 C35 122.2(8)
C44 C36 C53 118.2(8)
C38 C37 C42 121.1(8)
C38 C37 N17 120.5(7)
C42 C37 N17 118.4(7)
C37 C38 C39 119.2(8)
C40 C41 C42 120.4(8)
C38 C39 C40 119.5(9)
C37 C42 C41 119.6(8)
C41 C40 C39 120.1(8)
N16 C43 C25 123.8(6)
C36 C44 C35 121.0(9)
C47 C46 C45 120.1(8)
C46 C47 C24 120.6(9)
C46 C45 C27 120.3(8)
C49 C48 N10 125.2(8)
C48 C49 C50 117.1(8)
C50 C51 C28 119.3(8)
C51 C50 C49 120.3(8)
C53 N18 C34 118.1(7)
C53 N18 Zn1 117.2(5)
C34 N18 Zn1 124.6(6)
N18 C53 N17 116.7(7)
N18 C53 C36 122.3(7)
N17 C53 C36 121.0(7)
N20 C55 C54 176.2(14)

loop_
_geom_bond_atom_site_label_1
_geom_bond_atom_site_label_2
_geom_bond_distance
Zn1 O3 2.022(4)
Zn1 N18 2.073(6)
Zn1 O1 2.079(4)
Zn1 N16 2.148(6)
Zn1 Cl3 2.227(2)
Zn1 Zn2 3.1548(12)
Zn2 O1 2.028(4)
Zn2 O3 2.044(4)
Zn2 N10 2.085(6)
Zn2 N11 2.134(6)
Zn2 Cl5 2.229(2)
O3 C7 1.333(8)
O1 C12 1.336(8)
C7 C6 1.406(10)
C7 C25 1.416(9)
C4 C5 1.397(10)
C4 C8 1.431(11)
C4 C67 1.436(10)
C67 C30 1.403(9)
C67 C25 1.460(9)
C6 C5 1.359(11)
C8 C32 1.344(11)
C13 C12 1.388(8)
C13 C14 1.447(8)
C13 C21 1.457(9)
C14 C15 1.410(9)
C14 C20 1.414(9)
C15 C18 1.412(10)
C15 C16 1.425(10)
C12 C17 1.423(9)
C16 C17 1.348(10)
C20 C22 1.386(10)
C18 C19 1.363(11)
C19 C22 1.358(11)
N10 C28 1.334(9)
N10 C48 1.367(9)
N11 C21 1.286(8)
N11 N12 1.369(7)
N12 C28 1.405(9)
N12 C23 1.437(9)
C23 C24 1.364(11)
C23 C27 1.370(11)
C24 C47 1.382(11)
C25 C43 1.445(9)
C27 C45 1.375(12)
C28 C51 1.383(11)
C30 C31 1.401(10)
C32 C31 1.358(11)
N16 C43 1.286(8)
N16 N17 1.380(7)
N17 C53 1.386(9)
N17 C37 1.447(9)
C35 C44 1.372(13)
C35 C34 1.382(12)
C34 N18 1.358(9)
C36 C44 1.356(12)
C36 C53 1.397(11)
C37 C38 1.360(11)
C37 C42 1.375(10)
C38 C39 1.386(12)
C41 C40 1.346(13)
C41 C42 1.378(12)
C39 C40 1.402(12)
C46 C47 1.344(12)
C46 C45 1.368(13)
C48 C49 1.339(11)
C49 C50 1.369(12)
C51 C50 1.361(12)
N18 C53 1.339(9)
C54 C55 1.40(2)
C55 N20 1.131(14)
